data_2238537
loop_
_publ_author_name
'W\"ohlert, Susanne'
'Jess, Inke'
'N\"ather, Christian'

_publ_section_title
;
 <i>catena</i>-Poly[[bis(thiocyanato-\k<i>N</i>)iron(II)]-bis(\m-dipyrazin-2-yl
 disulfide-\k^2^<i>N</i>^4^:<i>N</i>^4'^)]
;
_journal_coeditor_code NR2047
_journal_issue 9
_journal_name_full 'Acta Crystallographica Section E'
_journal_page_first m487
_journal_paper_doi 10.1107/S1600536813021958
_journal_volume 69
_journal_year 2013
_chemical_formula_iupac '[Fe (N C S)2 (C8 H6 N4 S2)2]'
_chemical_formula_moiety 'C18 H12 Fe N10 S6'
_chemical_formula_sum 'C18 H12 Fe N10 S6'
_chemical_formula_weight 616.59
_chemical_name_systematic
'<i>catena</i>-Poly[[bis(thiocyanato-\k<i>N</i>)iron(II)]-bis(\m-dipyrazin-2-yl disulfide-\k^2^<i>N</i>^4^:<i>N</i>^4'^)]'
_space_group_IT_number 64
_symmetry_cell_setting orthorhombic
_symmetry_space_group_name_Hall '-C 2ac 2'
_symmetry_space_group_name_H-M 'C m c a'
_atom_sites_solution_hydrogens geom
_atom_sites_solution_primary direct
_atom_sites_solution_secondary difmap
_audit_creation_method SHELXL-97
_cell_angle_alpha 90.00
_cell_angle_beta 90.00
_cell_angle_gamma 90.00
_cell_formula_units_Z 4
_cell_length_a 19.0530(10)
_cell_length_b 8.0559(5)
_cell_length_c 16.1952(9)
_cell_measurement_reflns_used 7765
_cell_measurement_temperature 293
_cell_measurement_theta_max 25.99
_cell_measurement_theta_min 3.02
_cell_volume 2485.8(2)
_computing_cell_refinement 'X-AREA (Stoe & Cie, 2008)'
_computing_data_collection 'X-AREA (Stoe & Cie, 2008)'
_computing_data_reduction 'X-AREA (Stoe & Cie, 2008)'
_computing_molecular_graphics 'XP in SHELXTL (Sheldrick, 2008) and DIAMOND (Brandenburg, 2012)'
_computing_publication_material 'XCIF in SHELXTL (Sheldrick, 2008)'
_computing_structure_refinement 'SHELXL97 (Sheldrick, 2008)'
_computing_structure_solution 'SHELXS97 (Sheldrick, 2008)'
_diffrn_ambient_temperature 293
_diffrn_measured_fraction_theta_full 0.986
_diffrn_measured_fraction_theta_max 0.986
_diffrn_measurement_device_type 'Stoe IPDS-2'
_diffrn_measurement_method '\w scan'
_diffrn_radiation_monochromator graphite
_diffrn_radiation_source 'fine-focus sealed tube'
_diffrn_radiation_type MoK\a
_diffrn_radiation_wavelength 0.71073
_diffrn_reflns_av_R_equivalents 0.0349
_diffrn_reflns_av_sigmaI/netI 0.0168
_diffrn_reflns_limit_h_max 21
_diffrn_reflns_limit_h_min -23
_diffrn_reflns_limit_k_max 9
_diffrn_reflns_limit_k_min -9
_diffrn_reflns_limit_l_max 17
_diffrn_reflns_limit_l_min -19
_diffrn_reflns_number 7765
_diffrn_reflns_theta_full 25.99
_diffrn_reflns_theta_max 25.99
_diffrn_reflns_theta_min 3.02
_diffrn_standards_decay_% 0
_diffrn_standards_interval_time 0
_diffrn_standards_number 0
_exptl_absorpt_coefficient_mu 1.141
_exptl_absorpt_correction_T_max 0.9016
_exptl_absorpt_correction_T_min 0.7816
_exptl_absorpt_correction_type numerical
_exptl_absorpt_process_details '(X-SHAPE and X-RED32; Stoe & Cie, 2008)'
_exptl_crystal_colour red
_exptl_crystal_density_diffrn 1.648
_exptl_crystal_density_method 'not measured'
_exptl_crystal_description block
_exptl_crystal_F_000 1248
_exptl_crystal_size_max 0.105
_exptl_crystal_size_mid 0.081
_exptl_crystal_size_min 0.046
_refine_diff_density_max 0.690
_refine_diff_density_min -0.338
_refine_ls_extinction_method none
_refine_ls_goodness_of_fit_ref 1.152
_refine_ls_hydrogen_treatment constr
_refine_ls_matrix_type full
_refine_ls_number_parameters 86
_refine_ls_number_reflns 1242
_refine_ls_number_restraints 0
_refine_ls_restrained_S_all 1.152
_refine_ls_R_factor_all 0.0607
_refine_ls_R_factor_gt 0.0505
_refine_ls_shift/su_max 0.000
_refine_ls_shift/su_mean 0.000
_refine_ls_structure_factor_coef Fsqd
_refine_ls_weighting_details 'calc w=1/[\s^2^(Fo^2^)+(0.0413P)^2^+5.3642P] where P=(Fo^2^+2Fc^2^)/3'
_refine_ls_weighting_scheme calc
_refine_ls_wR_factor_gt 0.1079
_refine_ls_wR_factor_ref 0.1127
_reflns_number_gt 1077
_reflns_number_total 1242
_reflns_threshold_expression I>2sigma(I)
_cod_data_source_file nr2047.cif
_cod_data_source_block I
_cod_original_sg_symbol_Hall '-C 2bc 2'
_cod_database_code 2238537
_cod_database_fobs_code 2238537

loop_
_symmetry_equiv_pos_as_xyz
'x, y, z'
'-x, -y+1/2, z+1/2'
'x, -y, -z'
'-x, y+1/2, -z+1/2'
'x+1/2, y+1/2, z'
'-x+1/2, -y+1, z+1/2'
'x+1/2, -y+1/2, -z'
'-x+1/2, y+1, -z+1/2'
'-x, -y, -z'
'x, y-1/2, -z-1/2'
'-x, y, z'
'x, -y-1/2, z-1/2'
'-x+1/2, -y+1/2, -z'
'x+1/2, y, -z-1/2'
'-x+1/2, y+1/2, z'
'x+1/2, -y, z-1/2'

loop_
_atom_site_type_symbol
_atom_site_label
_atom_site_fract_x
_atom_site_fract_y
_atom_site_fract_z
_atom_site_U_iso_or_equiv
_atom_site_adp_type
_atom_site_calc_flag
_atom_site_refinement_flags
_atom_site_occupancy
_atom_site_symmetry_multiplicity
Fe Fe1 0.5000 0.0000 0.5000 0.0384(3) Uani d S 1 4
N N1 0.5000 0.1936(5) 0.5832(3) 0.0507(10) Uani d S 1 2
C C1 0.5000 0.3240(5) 0.6134(3) 0.0397(10) Uani d S 1 2
S S1 0.5000 0.50646(16) 0.65366(9) 0.0640(4) Uani d S 1 2
N N10 0.41517(13) 0.1291(3) 0.42501(17) 0.0428(6) Uani d . 1 1
C C10 0.37695(15) 0.2524(4) 0.4557(2) 0.0445(7) Uani d . 1 1
H H10 0.3819 0.2818 0.5109 0.053 Uiso calc R 1 1
C C11 0.32962(17) 0.3380(4) 0.4062(2) 0.0490(8) Uani d . 1 1
C C12 0.3600(2) 0.1830(6) 0.2972(2) 0.0713(11) Uani d . 1 1
H H12 0.3561 0.1563 0.2415 0.086 Uiso calc R 1 1
C C13 0.4057(2) 0.0943(5) 0.3454(2) 0.0579(9) Uani d . 1 1
H H13 0.4309 0.0073 0.3219 0.070 Uiso calc R 1 1
N N11 0.32128(18) 0.3053(4) 0.3271(2) 0.0649(9) Uani d . 1 1
S S11 0.27348(5) 0.50102(12) 0.43778(8) 0.0687(3) Uani d . 1 1

loop_
_atom_site_aniso_label
_atom_site_aniso_U_11
_atom_site_aniso_U_22
_atom_site_aniso_U_33
_atom_site_aniso_U_12
_atom_site_aniso_U_13
_atom_site_aniso_U_23
Fe1 0.0371(5) 0.0304(4) 0.0478(5) 0.000 0.000 -0.0021(4)
N1 0.053(2) 0.039(2) 0.060(2) 0.000 0.000 -0.0075(19)
C1 0.037(2) 0.041(2) 0.041(2) 0.000 0.000 0.0057(19)
S1 0.0814(10) 0.0398(7) 0.0709(9) 0.000 0.000 -0.0098(6)
N10 0.0386(14) 0.0393(13) 0.0505(15) 0.0010(11) 0.0018(12) 0.0033(11)
C10 0.0367(15) 0.0400(16) 0.0567(18) 0.0007(13) -0.0023(15) 0.0000(14)
C11 0.0394(17) 0.0375(16) 0.070(2) -0.0023(13) -0.0072(16) 0.0005(15)
C12 0.080(3) 0.079(3) 0.055(2) 0.011(2) -0.010(2) -0.005(2)
C13 0.060(2) 0.057(2) 0.056(2) 0.0099(18) -0.0037(18) -0.0035(17)
N11 0.065(2) 0.0616(19) 0.068(2) 0.0059(16) -0.0192(17) 0.0015(16)
S11 0.0492(5) 0.0527(5) 0.1041(8) 0.0138(4) -0.0205(5) -0.0146(6)

loop_
_atom_type_symbol
_atom_type_description
_atom_type_scat_dispersion_real
_atom_type_scat_dispersion_imag
_atom_type_scat_source
C C 0.0033 0.0016 'International Tables Vol C Tables 4.2.6.8 and 6.1.1.4'
H H 0.0000 0.0000 'International Tables Vol C Tables 4.2.6.8 and 6.1.1.4'
N N 0.0061 0.0033 'International Tables Vol C Tables 4.2.6.8 and 6.1.1.4'
S S 0.1246 0.1234 'International Tables Vol C Tables 4.2.6.8 and 6.1.1.4'
Fe Fe 0.3463 0.8444 'International Tables Vol C Tables 4.2.6.8 and 6.1.1.4'

loop_
_geom_angle_atom_site_label_1
_geom_angle_atom_site_label_2
_geom_angle_atom_site_label_3
_geom_angle_site_symmetry_1
_geom_angle_site_symmetry_3
_geom_angle
_geom_angle_publ_flag
N1 Fe1 N1 9_656 . 180.00(18) y
N1 Fe1 N10 9_656 . 89.81(11) y
N1 Fe1 N10 . . 90.19(11) y
N1 Fe1 N10 9_656 11_655 89.81(11) ?
N1 Fe1 N10 . 11_655 90.19(11) ?
N10 Fe1 N10 . 11_655 90.62(13) y
N1 Fe1 N10 9_656 3_556 90.19(11) ?
N1 Fe1 N10 . 3_556 89.81(11) ?
N10 Fe1 N10 . 3_556 89.38(13) y
N10 Fe1 N10 11_655 3_556 180.0 ?
N1 Fe1 N10 9_656 9_656 90.19(11) ?
N1 Fe1 N10 . 9_656 89.81(11) ?
N10 Fe1 N10 . 9_656 180.00(11) ?
N10 Fe1 N10 11_655 9_656 89.38(13) ?
N10 Fe1 N10 3_556 9_656 90.62(13) ?
C1 N1 Fe1 . . 164.1(4) ?
N1 C1 S1 . . 179.0(4) ?
C10 N10 C13 . . 116.5(3) ?
C10 N10 Fe1 . . 122.1(2) ?
C13 N10 Fe1 . . 121.1(2) ?
N10 C10 C11 . . 120.7(3) ?
N10 C10 H10 . . 119.6 ?
C11 C10 H10 . . 119.6 ?
N11 C11 C10 . . 122.7(3) ?
N11 C11 S11 . . 110.9(3) ?
C10 C11 S11 . . 126.4(3) ?
N11 C12 C13 . . 122.3(4) ?
N11 C12 H12 . . 118.9 ?
C13 C12 H12 . . 118.9 ?
N10 C13 C12 . . 121.8(4) ?
N10 C13 H13 . . 119.1 ?
C12 C13 H13 . . 119.1 ?
C11 N11 C12 . . 116.0(3) ?
C11 S11 S11 . 3_566 106.45(13) ?

loop_
_geom_bond_atom_site_label_1
_geom_bond_atom_site_label_2
_geom_bond_site_symmetry_2
_geom_bond_distance
_geom_bond_publ_flag
Fe1 N1 9_656 2.061(4) ?
Fe1 N1 . 2.061(4) y
Fe1 N10 . 2.273(3) y
Fe1 N10 11_655 2.273(3) ?
Fe1 N10 3_556 2.273(3) ?
Fe1 N10 9_656 2.273(3) ?
N1 C1 . 1.158(6) ?
C1 S1 . 1.608(5) ?
N10 C10 . 1.328(4) ?
N10 C13 . 1.332(5) ?
C10 C11 . 1.390(4) ?
C10 H10 . 0.9300 ?
C11 N11 . 1.318(5) ?
C11 S11 . 1.769(3) ?
C12 N11 . 1.323(5) ?
C12 C13 . 1.371(5) ?
C12 H12 . 0.9300 ?
C13 H13 . 0.9300 ?
S11 S11 3_566 2.015(2) ?
